data_2234632
loop_
_publ_author_name
'Diop, Tidiane'
'Diop, Libasse'
'Maris, Thierry'
'Stoeckli-Evans, Helen'

_publ_section_title
;
 Dicyclohexylammonium hydrogen phenylphosphonate
;
_journal_coeditor_code HB6721
_journal_issue 5
_journal_name_full 'Acta Crystallographica Section E'
_journal_page_first o1432
_journal_paper_doi 10.1107/S160053681201553X
_journal_volume 68
_journal_year 2012
_chemical_formula_iupac 'C12 H24 N +, C6 H6 O3 P -'
_chemical_formula_moiety 'C12 H24 N +, C6 H6 O3 P -'
_chemical_formula_sum 'C18 H30 N O3 P'
_chemical_formula_weight 339.40
_chemical_name_systematic 'dicyclohexylammonium hydrogen phenylphosphonate'
_space_group_IT_number 14
_symmetry_cell_setting monoclinic
_symmetry_space_group_name_Hall '-P 2yn'
_symmetry_space_group_name_H-M 'P 1 21/n 1'
_atom_sites_solution_hydrogens geom
_atom_sites_solution_primary direct
_atom_sites_solution_secondary difmap
_audit_creation_method SHELXL-97
_cell_angle_alpha 90
_cell_angle_beta 104.3850(10)
_cell_angle_gamma 90
_cell_formula_units_Z 4
_cell_length_a 13.3212(4)
_cell_length_b 8.9093(3)
_cell_length_c 16.0670(5)
_cell_measurement_reflns_used 10987
_cell_measurement_temperature 150
_cell_measurement_theta_max 69.52
_cell_measurement_theta_min 3.87
_cell_volume 1847.09(10)
_computing_cell_refinement 'SAINT (Bruker, 2009)'
_computing_data_collection 'APEX2  (Bruker, 2009)'
_computing_data_reduction 'SAINT (Bruker, 2009)'
_computing_molecular_graphics 'SHELXTL (Sheldrick, 2008) and Mercury (Macrae <i>et al.</i>, 2008)'
_computing_publication_material 'SHELXTL (Sheldrick, 2008) and publCIF (Westrip, 2010)'
_computing_structure_refinement 'SHELXL97 (Sheldrick, 2008)'
_computing_structure_solution 'SHELXS97 (Sheldrick, 2008)'
_diffrn_ambient_temperature 150
_diffrn_detector_area_resol_mean 8.3
_diffrn_measured_fraction_theta_full 0.987
_diffrn_measured_fraction_theta_max 0.987
_diffrn_measurement_device_type 'Bruker Microstar'
_diffrn_measurement_method \w
_diffrn_radiation_monochromator 'Helios optics'
_diffrn_radiation_source 'Rotating Anode'
_diffrn_radiation_type CuK\a
_diffrn_radiation_wavelength 1.54178
_diffrn_reflns_av_R_equivalents 0.045
_diffrn_reflns_av_sigmaI/netI 0.0294
_diffrn_reflns_limit_h_max 16
_diffrn_reflns_limit_h_min -15
_diffrn_reflns_limit_k_max 10
_diffrn_reflns_limit_k_min -10
_diffrn_reflns_limit_l_max 17
_diffrn_reflns_limit_l_min -19
_diffrn_reflns_number 21802
_diffrn_reflns_theta_full 69.96
_diffrn_reflns_theta_max 69.96
_diffrn_reflns_theta_min 3.87
_exptl_absorpt_coefficient_mu 1.430
_exptl_absorpt_correction_T_max 0.8919
_exptl_absorpt_correction_T_min 0.7492
_exptl_absorpt_correction_type multi-scan
_exptl_absorpt_process_details '(SADABS; Sheldrick, 2004)'
_exptl_crystal_colour Colourless
_exptl_crystal_density_diffrn 1.220
_exptl_crystal_density_method 'not measured'
_exptl_crystal_description block
_exptl_crystal_F_000 736
_exptl_crystal_size_max 0.16
_exptl_crystal_size_mid 0.12
_exptl_crystal_size_min 0.08
_refine_diff_density_max 0.339
_refine_diff_density_min -0.341
_refine_ls_extinction_method none
_refine_ls_goodness_of_fit_ref 1.081
_refine_ls_hydrogen_treatment constr
_refine_ls_matrix_type full
_refine_ls_number_parameters 210
_refine_ls_number_reflns 3456
_refine_ls_number_restraints 0
_refine_ls_restrained_S_all 1.081
_refine_ls_R_factor_all 0.0380
_refine_ls_R_factor_gt 0.0355
_refine_ls_shift/su_max 0.000
_refine_ls_shift/su_mean 0.000
_refine_ls_structure_factor_coef Fsqd
_refine_ls_weighting_details 'calc w=1/[\s^2^(Fo^2^)+(0.0485P)^2^+0.5837P] where P=(Fo^2^+2Fc^2^)/3'
_refine_ls_weighting_scheme calc
_refine_ls_wR_factor_gt 0.0953
_refine_ls_wR_factor_ref 0.0976
_reflns_number_gt 3221
_reflns_number_total 3456
_reflns_threshold_expression I>2\s(I)
_cod_data_source_file hb6721.cif
_cod_data_source_block I
_cod_original_sg_symbol_H-M 'P 21/n'
_cod_database_code 2234632
_cod_database_fobs_code 2234632

loop_
_symmetry_equiv_pos_site_id
_symmetry_equiv_pos_as_xyz
1 x,y,z
2 1/2-x,1/2+y,1/2-z
3 -x,-y,-z
4 1/2+x,1/2-y,1/2+z

loop_
_atom_site_aniso_label
_atom_site_aniso_U_11
_atom_site_aniso_U_22
_atom_site_aniso_U_33
_atom_site_aniso_U_12
_atom_site_aniso_U_13
_atom_site_aniso_U_23
N1 0.0276(5) 0.0192(5) 0.0238(5) -0.0008(4) 0.0032(4) 0.0000(4)
C7 0.0332(7) 0.0271(7) 0.0489(9) -0.0022(6) 0.0124(7) -0.0015(6)
C8 0.0360(8) 0.0408(10) 0.0700(12) -0.0010(7) 0.0217(8) 0.0067(8)
C9 0.0545(10) 0.0475(10) 0.0595(11) 0.0129(8) 0.0339(9) 0.0174(8)
C10 0.0634(11) 0.0403(9) 0.0396(9) 0.0131(8) 0.0251(8) 0.0038(7)
C11 0.0468(8) 0.0285(7) 0.0297(7) 0.0028(6) 0.0111(6) -0.0007(6)
C12 0.0302(7) 0.0217(6) 0.0292(7) 0.0024(5) 0.0074(5) 0.0004(5)
C13 0.0286(7) 0.0185(6) 0.0254(7) -0.0005(5) 0.0044(5) -0.0015(5)
C14 0.0285(7) 0.0290(7) 0.0302(7) 0.0033(5) 0.0046(6) 0.0043(5)
C15 0.0349(7) 0.0358(8) 0.0385(8) 0.0055(6) 0.0121(6) -0.0022(6)
C16 0.0432(8) 0.0409(9) 0.0292(8) -0.0010(7) 0.0105(6) -0.0028(6)
C17 0.0391(8) 0.0326(8) 0.0256(7) 0.0007(6) 0.0018(6) -0.0028(6)
C18 0.0316(7) 0.0257(7) 0.0245(7) 0.0035(5) 0.0001(5) -0.0016(5)
P1 0.0288(2) 0.0179(2) 0.0229(2) -0.00240(10) 0.00460(10) 0.00040(10)
O1 0.0342(5) 0.0218(5) 0.0240(5) 0.0016(4) 0.0072(4) 0.0029(3)
O2 0.0477(6) 0.0236(5) 0.0325(5) -0.0097(4) 0.0060(5) -0.0035(4)
O3 0.0270(5) 0.0248(5) 0.0285(5) 0.0002(4) 0.0008(4) 0.0000(4)
C1 0.0343(7) 0.0201(6) 0.0258(7) 0.0042(5) 0.0079(5) 0.0043(5)
C2 0.0615(10) 0.0278(8) 0.0359(8) -0.0015(7) 0.0216(7) -0.0011(6)
C3 0.0848(14) 0.0386(9) 0.0523(11) 0.0060(9) 0.0464(10) 0.0020(8)
C4 0.0544(10) 0.0389(9) 0.0673(12) 0.0076(8) 0.0396(9) 0.0146(8)
C5 0.0342(7) 0.0362(8) 0.0523(10) -0.0008(6) 0.0151(7) 0.0093(7)
C6 0.0313(7) 0.0299(7) 0.0318(7) 0.0003(6) 0.0084(6) 0.0036(6)

loop_
_atom_site_type_symbol
_atom_site_label
_atom_site_fract_x
_atom_site_fract_y
_atom_site_fract_z
_atom_site_U_iso_or_equiv
_atom_site_thermal_displace_type
_atom_site_calc_flag
_atom_site_refinement_flags
_atom_site_occupancy
N N1 0.61697(8) 0.08819(12) 0.61698(7) 0.0241(3) Uani d . 1.000
C C7 0.78359(11) 0.20505(17) 0.60436(11) 0.0360(4) Uani d . 1.000
C C8 0.88185(13) 0.17940(19) 0.57279(13) 0.0474(6) Uani d . 1.000
C C9 0.85691(14) 0.1191(2) 0.48160(12) 0.0504(6) Uani d . 1.000
C C10 0.79476(14) -0.02535(19) 0.47509(11) 0.0456(6) Uani d . 1.000
C C11 0.69609(12) -0.00267(17) 0.50547(9) 0.0347(4) Uani d . 1.000
C C12 0.71952(10) 0.06220(15) 0.59617(9) 0.0270(4) Uani d . 1.000
C C13 0.61555(10) 0.16079(14) 0.70110(8) 0.0246(4) Uani d . 1.000
C C14 0.50257(10) 0.18592(16) 0.70178(9) 0.0297(4) Uani d . 1.000
C C15 0.49544(11) 0.25630(18) 0.78668(10) 0.0359(4) Uani d . 1.000
C C16 0.54933(12) 0.15792(18) 0.86212(10) 0.0375(5) Uani d . 1.000
C C17 0.66214(11) 0.13042(17) 0.86139(9) 0.0335(4) Uani d . 1.000
C C18 0.67143(10) 0.06407(15) 0.77601(8) 0.0285(4) Uani d . 1.000
P P1 0.48868(2) 0.32919(3) 0.40858(2) 0.02350(10) Uani d . 1.000
O O1 0.52613(7) 0.31140(10) 0.50502(6) 0.0267(3) Uani d . 1.000
O O2 0.43638(8) 0.19710(11) 0.35992(6) 0.0353(3) Uani d . 1.000
O O3 0.41421(7) 0.46904(10) 0.38831(6) 0.0278(3) Uani d . 1.000
C C1 0.59865(10) 0.38079(15) 0.36779(8) 0.0267(4) Uani d . 1.000
C C2 0.61401(14) 0.31648(17) 0.29338(10) 0.0401(5) Uani d . 1.000
C C3 0.69755(16) 0.3597(2) 0.26150(12) 0.0534(7) Uani d . 1.000
C C4 0.76585(14) 0.46728(19) 0.30332(13) 0.0492(6) Uani d . 1.000
C C5 0.75229(12) 0.53178(18) 0.37773(11) 0.0401(5) Uani d . 1.000
C C6 0.66913(11) 0.48883(16) 0.40993(9) 0.0309(4) Uani d . 1.000
H H1A 0.57730 0.14630 0.57380 0.0360 Uiso c R 1.000
H H1B 0.58430 -0.00320 0.61490 0.0360 Uiso c R 1.000
H H7A 0.80310 0.23750 0.66520 0.0430 Uiso c R 1.000
H H7B 0.74170 0.28580 0.57010 0.0430 Uiso c R 1.000
H H8A 0.91990 0.27540 0.57510 0.0570 Uiso c R 1.000
H H8B 0.92740 0.10730 0.61150 0.0570 Uiso c R 1.000
H H9A 0.92210 0.09980 0.46440 0.0600 Uiso c R 1.000
H H9B 0.81670 0.19490 0.44190 0.0600 Uiso c R 1.000
H H10A 0.83780 -0.10390 0.51050 0.0550 Uiso c R 1.000
H H10B 0.77630 -0.06020 0.41470 0.0550 Uiso c R 1.000
H H11A 0.66020 -0.10020 0.50450 0.0420 Uiso c R 1.000
H H11B 0.64910 0.06620 0.46550 0.0420 Uiso c R 1.000
H H12 0.75910 -0.01410 0.63710 0.0320 Uiso c R 1.000
H H13 0.65120 0.26030 0.70480 0.0290 Uiso c R 1.000
H H14A 0.46530 0.08880 0.69370 0.0360 Uiso c R 1.000
H H14B 0.46920 0.25290 0.65370 0.0360 Uiso c R 1.000
H H15A 0.52820 0.35680 0.79260 0.0430 Uiso c R 1.000
H H15B 0.42170 0.26900 0.78700 0.0430 Uiso c R 1.000
H H16A 0.51270 0.06060 0.85890 0.0450 Uiso c R 1.000
H H16B 0.54650 0.20750 0.91660 0.0450 Uiso c R 1.000
H H17A 0.69400 0.06080 0.90860 0.0400 Uiso c R 1.000
H H17B 0.70060 0.22640 0.87170 0.0400 Uiso c R 1.000
H H18A 0.74550 0.05610 0.77590 0.0340 Uiso c R 1.000
H H18B 0.64150 -0.03820 0.76940 0.0340 Uiso c R 1.000
H H2 0.56710 0.24240 0.26400 0.0480 Uiso c R 1.000
H H3 0.70750 0.31480 0.21050 0.0640 Uiso c R 1.000
H H3A 0.43610 0.53690 0.42460 0.0420 Uiso c R 1.000
H H4 0.82240 0.49710 0.28090 0.0590 Uiso c R 1.000
H H5 0.79970 0.60540 0.40690 0.0480 Uiso c R 1.000
H H6 0.66000 0.53350 0.46130 0.0370 Uiso c R 1.000

loop_
_atom_type_symbol
_atom_type_description
_atom_type_scat_dispersion_real
_atom_type_scat_dispersion_imag
_atom_type_scat_source
C C 0.0181 0.0091 'International Tables Vol C Tables 4.2.6.8 and 6.1.1.4'
H H 0.0000 0.0000 'International Tables Vol C Tables 4.2.6.8 and 6.1.1.4'
N N 0.0311 0.0180 'International Tables Vol C Tables 4.2.6.8 and 6.1.1.4'
O O 0.0492 0.0322 'International Tables Vol C Tables 4.2.6.8 and 6.1.1.4'
P P 0.2955 0.4335 'International Tables Vol C Tables 4.2.6.8 and 6.1.1.4'

loop_
_geom_angle_atom_site_label_1
_geom_angle_atom_site_label_2
_geom_angle_atom_site_label_3
_geom_angle
_geom_angle_publ_flag
O1 P1 O2 116.59(5) no
O1 P1 O3 108.96(5) no
O1 P1 C1 107.90(6) no
O2 P1 O3 109.18(6) no
O2 P1 C1 109.08(6) no
O3 P1 C1 104.45(6) no
P1 O3 H3A 109.00 no
C12 N1 C13 118.80(10) no
H1A N1 H1B 107.00 no
C12 N1 H1A 108.00 no
C12 N1 H1B 108.00 no
C13 N1 H1B 108.00 no
C13 N1 H1A 108.00 no
C8 C7 C12 110.71(13) no
C7 C8 C9 111.83(15) no
C8 C9 C10 110.55(15) no
C9 C10 C11 111.34(14) no
C10 C11 C12 111.58(13) no
C7 C12 C11 112.15(12) no
N1 C12 C11 106.81(11) no
N1 C12 C7 111.94(11) no
C14 C13 C18 111.63(11) no
N1 C13 C14 107.62(10) no
N1 C13 C18 110.85(10) no
C13 C14 C15 110.35(11) no
C14 C15 C16 110.69(13) no
C15 C16 C17 110.90(13) no
C16 C17 C18 111.65(12) no
C13 C18 C17 111.08(11) no
C8 C7 H7B 110.00 no
C12 C7 H7A 110.00 no
C12 C7 H7B 109.00 no
C8 C7 H7A 109.00 no
H7A C7 H7B 108.00 no
H8A C8 H8B 108.00 no
C7 C8 H8A 109.00 no
C7 C8 H8B 109.00 no
C9 C8 H8B 109.00 no
C9 C8 H8A 109.00 no
C8 C9 H9B 110.00 no
C8 C9 H9A 110.00 no
H9A C9 H9B 108.00 no
C10 C9 H9A 110.00 no
C10 C9 H9B 110.00 no
C9 C10 H10B 109.00 no
C9 C10 H10A 109.00 no
C11 C10 H10A 109.00 no
C11 C10 H10B 109.00 no
H10A C10 H10B 108.00 no
C10 C11 H11A 109.00 no
C10 C11 H11B 109.00 no
C12 C11 H11A 109.00 no
C12 C11 H11B 109.00 no
H11A C11 H11B 108.00 no
N1 C12 H12 109.00 no
C11 C12 H12 109.00 no
C7 C12 H12 109.00 no
C18 C13 H13 109.00 no
N1 C13 H13 109.00 no
C14 C13 H13 109.00 no
C15 C14 H14A 110.00 no
C13 C14 H14B 110.00 no
C13 C14 H14A 110.00 no
C15 C14 H14B 110.00 no
H14A C14 H14B 108.00 no
H15A C15 H15B 108.00 no
C14 C15 H15B 110.00 no
C16 C15 H15A 110.00 no
C14 C15 H15A 109.00 no
C16 C15 H15B 109.00 no
C15 C16 H16B 109.00 no
C15 C16 H16A 109.00 no
H16A C16 H16B 108.00 no
C17 C16 H16A 109.00 no
C17 C16 H16B 109.00 no
C16 C17 H17B 109.00 no
C16 C17 H17A 109.00 no
C18 C17 H17A 109.00 no
C18 C17 H17B 109.00 no
H17A C17 H17B 108.00 no
C13 C18 H18A 109.00 no
C13 C18 H18B 109.00 no
C17 C18 H18A 109.00 no
C17 C18 H18B 109.00 no
H18A C18 H18B 108.00 no
P1 C1 C2 120.96(11) no
C2 C1 C6 118.53(13) no
P1 C1 C6 120.50(10) no
C1 C2 C3 120.44(15) no
C2 C3 C4 120.38(17) no
C3 C4 C5 120.04(18) no
C4 C5 C6 119.81(15) no
C1 C6 C5 120.80(13) no
C1 C2 H2 120.00 no
C3 C2 H2 120.00 no
C2 C3 H3 120.00 no
C4 C3 H3 120.00 no
C3 C4 H4 120.00 no
C5 C4 H4 120.00 no
C4 C5 H5 120.00 no
C6 C5 H5 120.00 no
C1 C6 H6 120.00 no
C5 C6 H6 120.00 no

loop_
_geom_bond_atom_site_label_1
_geom_bond_atom_site_label_2
_geom_bond_distance
_geom_bond_publ_flag
P1 O1 1.5136(10) no
P1 O2 1.4869(10) no
P1 O3 1.5755(10) no
P1 C1 1.8066(14) no
O3 H3A 0.8400 no
N1 C12 1.5029(18) no
N1 C13 1.5027(17) no
N1 H1A 0.9200 no
N1 H1B 0.9200 no
C7 C12 1.520(2) no
C7 C8 1.534(2) no
C8 C9 1.518(3) no
C9 C10 1.520(3) no
C10 C11 1.525(2) no
C11 C12 1.526(2) no
C13 C14 1.5243(19) no
C13 C18 1.5166(18) no
C14 C15 1.526(2) no
C15 C16 1.523(2) no
C16 C17 1.526(2) no
C17 C18 1.5267(19) no
C7 H7A 0.9900 no
C7 H7B 0.9900 no
C8 H8B 0.9900 no
C8 H8A 0.9900 no
C9 H9A 0.9900 no
C9 H9B 0.9900 no
C10 H10A 0.9900 no
C10 H10B 0.9900 no
C11 H11A 0.9900 no
C11 H11B 0.9900 no
C12 H12 1.0000 no
C13 H13 1.0000 no
C14 H14B 0.9900 no
C14 H14A 0.9900 no
C15 H15A 0.9900 no
C15 H15B 0.9900 no
C16 H16A 0.9900 no
C16 H16B 0.9900 no
C17 H17A 0.9900 no
C17 H17B 0.9900 no
C18 H18B 0.9900 no
C18 H18A 0.9900 no
C1 C6 1.397(2) no
C1 C2 1.386(2) no
C2 C3 1.390(3) no
C3 C4 1.376(3) no
C4 C5 1.378(3) no
C5 C6 1.388(2) no
C2 H2 0.9500 no
C3 H3 0.9500 no
C4 H4 0.9500 no
C5 H5 0.9500 no
C6 H6 0.9500 no

loop_
_geom_hbond_atom_site_label_D
_geom_hbond_atom_site_label_H
_geom_hbond_atom_site_label_A
_geom_hbond_site_symmetry_A
_geom_hbond_distance_DH
_geom_hbond_distance_HA
_geom_hbond_distance_DA
_geom_hbond_angle_DHA
_geom_hbond_publ_flag
O3 H3A O1 3_666 0.84 1.75 2.5920(13) 175 yes
N1 H1A O1 . 0.92 1.86 2.7520(14) 161 yes
N1 H1B O2 3_656 0.92 1.81 2.6897(15) 159 yes
C18 H18A O3 4_555 0.99 2.52 3.3019(16) 136 yes
C18 H18B O2 3_656 0.99 2.52 3.2693(16) 133 yes

loop_
_geom_torsion_atom_site_label_1
_geom_torsion_atom_site_label_2
_geom_torsion_atom_site_label_3
_geom_torsion_atom_site_label_4
_geom_torsion
_geom_torsion_publ_flag
O3 P1 C1 C2 -106.84(12) no
O1 P1 C1 C6 -43.88(13) no
O2 P1 C1 C6 -171.43(11) no
O3 P1 C1 C6 71.95(12) no
O1 P1 C1 C2 137.33(12) no
O2 P1 C1 C2 9.78(14) no
C12 N1 C13 C18 -62.64(14) no
C13 N1 C12 C11 -176.40(11) no
C12 N1 C13 C14 175.04(11) no
C13 N1 C12 C7 -53.28(15) no
C12 C7 C8 C9 55.25(18) no
C8 C7 C12 N1 -173.44(13) no
C8 C7 C12 C11 -53.39(17) no
C7 C8 C9 C10 -56.75(19) no
C8 C9 C10 C11 56.27(19) no
C9 C10 C11 C12 -54.83(17) no
C10 C11 C12 C7 53.68(16) no
C10 C11 C12 N1 176.67(12) no
N1 C13 C14 C15 178.67(11) no
C14 C13 C18 C17 -55.08(15) no
C18 C13 C14 C15 56.83(15) no
N1 C13 C18 C17 -175.05(11) no
C13 C14 C15 C16 -57.40(16) no
C14 C15 C16 C17 56.75(16) no
C15 C16 C17 C18 -55.13(16) no
C16 C17 C18 C13 54.13(16) no
P1 C1 C2 C3 178.46(13) no
C6 C1 C2 C3 -0.4(2) no
P1 C1 C6 C5 -178.34(12) no
C2 C1 C6 C5 0.5(2) no
C1 C2 C3 C4 -0.2(3) no
C2 C3 C4 C5 0.7(3) no
C3 C4 C5 C6 -0.5(3) no
C4 C5 C6 C1 0.0(2) no
